data_7129553
loop_
_publ_author_name
'Zhang, Huaxing'
'Guo, Qiang'
'Cheng, Hu'
'Ran, Chunhao'
'Wu, Di'
'Lan, Jingbo'

_publ_section_title
;
 An umpolung strategy for rapid access to thermally activated delayed
 fluorescence (TADF) materials based on phenazine
;
_journal_name_full 'Chemical Communications'
_journal_paper_doi 10.1039/D1CC06705B
_journal_year 2022
_chemical_formula_moiety 'C24 H15 F2 N3'
_chemical_formula_sum 'C24 H15 F2 N3'
_chemical_formula_weight 383.39
_space_group_crystal_system orthorhombic
_space_group_IT_number 61
_space_group_name_Hall '-P 2ac 2ab'
_space_group_name_H-M_alt 'P b c a'
_atom_sites_solution_hydrogens geom
_atom_sites_solution_primary direct
_audit_creation_date 2020-11-04
_audit_creation_method
;
Olex2 1.2
(compiled 2016.02.19 svn.r3266 for OlexSys, GUI svn.r5155)
;
_audit_update_record
;
2021-03-17 deposited with the CCDC.	2021-12-24 downloaded from the CCDC.
;
_cell_angle_alpha 90
_cell_angle_beta 90
_cell_angle_gamma 90
_cell_formula_units_Z 8
_cell_length_a 7.16800(11)
_cell_length_b 22.8606(4)
_cell_length_c 23.0265(5)
_cell_measurement_reflns_used 3512
_cell_measurement_temperature 296.75(10)
_cell_measurement_theta_max 71.5760
_cell_measurement_theta_min 3.8350
_cell_volume 3773.23(12)
_computing_cell_refinement 'CrysAlisPro 1.171.39.46e (Rigaku OD, 2018)'
_computing_data_collection 'CrysAlisPro 1.171.39.46e (Rigaku OD, 2018)'
_computing_data_reduction 'CrysAlisPro 1.171.39.46e (Rigaku OD, 2018)'
_computing_molecular_graphics 'Olex2 (Dolomanov et al., 2009)'
_computing_publication_material 'Olex2 (Dolomanov et al., 2009)'
_computing_structure_refinement 'ShelXL (Sheldrick, 2015)'
_computing_structure_solution 'ShelXT (Sheldrick, 2015)'
_diffrn_ambient_environment air
_diffrn_ambient_temperature 296.75(10)
_diffrn_detector 'CCD plate'
_diffrn_detector_area_resol_mean 15.9595
_diffrn_detector_type EosS2
_diffrn_measured_fraction_theta_full 1.000
_diffrn_measured_fraction_theta_max 0.981
_diffrn_measurement_details
;
List of Runs (angles in degrees, time in seconds):

  # Type    Start    End  Width  t~exp~   \w     \q     \k     \f   Frames
#--------------------------------------------------------------------------
  1  \w   -103.00 -19.00   1.00    1.90    --  -36.17 -57.00 -30.00   84
  2  \w     23.00  90.00   1.00    1.90    --   36.17-125.00 120.00   67
  3  \w      7.00 108.00   1.00    1.90    --   36.17  19.00 120.00  101
  4  \w    100.00 176.00   1.00    7.60    --  106.21 111.00 -30.00   76
  5  \w    100.00 176.00   1.00    7.60    --  106.21 111.00 120.00   76
  6  \w     36.00 113.00   1.00    7.60    --  106.21-111.00 120.00   77
  7  \w     38.00 124.00   1.00    7.60    --  106.21 -45.00-150.00   86
  8  \w     37.00 109.00   1.00    7.60    --  106.21 -94.00-180.00   72
  9  \w   -105.00 -79.00   1.00    1.90    --  -36.17 -38.00-150.00   26
;
_diffrn_measurement_device 'four-circle diffractometer'
_diffrn_measurement_device_type 'New Gemini, Dual, Cu at home/near, EosS2'
_diffrn_measurement_method '\w scans'
_diffrn_orient_matrix_type 'CrysAlisPro convention (1999,Acta A55,543-557)'
_diffrn_orient_matrix_UB_11 0.0366230000
_diffrn_orient_matrix_UB_12 -0.0664007000
_diffrn_orient_matrix_UB_13 -0.0006136000
_diffrn_orient_matrix_UB_21 -0.0667831000
_diffrn_orient_matrix_UB_22 -0.0041836000
_diffrn_orient_matrix_UB_23 0.0634426000
_diffrn_orient_matrix_UB_31 -0.2010395000
_diffrn_orient_matrix_UB_32 -0.0106939000
_diffrn_orient_matrix_UB_33 -0.0211810000
_diffrn_radiation_monochromator graphite
_diffrn_radiation_probe x-ray
_diffrn_radiation_type CuK\a
_diffrn_radiation_wavelength 1.54184
_diffrn_reflns_av_R_equivalents 0.0431
_diffrn_reflns_av_unetI/netI 0.0335
_diffrn_reflns_Laue_measured_fraction_full 1.000
_diffrn_reflns_Laue_measured_fraction_max 0.981
_diffrn_reflns_limit_h_max 5
_diffrn_reflns_limit_h_min -8
_diffrn_reflns_limit_k_max 28
_diffrn_reflns_limit_k_min -27
_diffrn_reflns_limit_l_max 24
_diffrn_reflns_limit_l_min -27
_diffrn_reflns_number 11013
_diffrn_reflns_point_group_measured_fraction_full 1.000
_diffrn_reflns_point_group_measured_fraction_max 0.981
_diffrn_reflns_theta_full 67.684
_diffrn_reflns_theta_max 71.446
_diffrn_reflns_theta_min 3.839
_diffrn_source 'fine-focus sealed X-ray tube'
_diffrn_source_type 'Enhance (Cu) X-ray Source'
_exptl_absorpt_coefficient_mu 0.781
_exptl_absorpt_correction_T_max 1.00000
_exptl_absorpt_correction_T_min 0.56056
_exptl_absorpt_correction_type multi-scan
_exptl_absorpt_process_details
;
CrysAlisPro 1.171.39.46e (Rigaku Oxford Diffraction, 2018)
Empirical absorption correction using spherical harmonics,
 implemented in SCALE3 ABSPACK scaling algorithm.
;
_exptl_crystal_colour 'clear reddish red'
_exptl_crystal_colour_lustre clear
_exptl_crystal_colour_modifier reddish
_exptl_crystal_colour_primary red
_exptl_crystal_density_diffrn 1.350
_exptl_crystal_description needle
_exptl_crystal_F_000 1584
_exptl_crystal_size_max 0.5
_exptl_crystal_size_mid 0.3
_exptl_crystal_size_min 0.2
_refine_diff_density_max 0.330
_refine_diff_density_min -0.459
_refine_diff_density_rms 0.102
_refine_ls_extinction_method none
_refine_ls_goodness_of_fit_ref 1.048
_refine_ls_hydrogen_treatment constr
_refine_ls_matrix_type full
_refine_ls_number_parameters 262
_refine_ls_number_reflns 3607
_refine_ls_number_restraints 0
_refine_ls_restrained_S_all 1.048
_refine_ls_R_factor_all 0.0746
_refine_ls_R_factor_gt 0.0662
_refine_ls_shift/su_max 0.000
_refine_ls_shift/su_mean 0.000
_refine_ls_structure_factor_coef Fsqd
_refine_ls_weighting_details 'w=1/[\s^2^(Fo^2^)+(0.1163P)^2^+0.4030P] where P=(Fo^2^+2Fc^2^)/3'
_refine_ls_weighting_scheme calc
_refine_ls_wR_factor_gt 0.1695
_refine_ls_wR_factor_ref 0.1818
_reflns_Friedel_coverage 0.000
_reflns_number_gt 2970
_reflns_number_total 3607
_reflns_threshold_expression 'I > 2\s(I)'
_cod_data_source_file d1cc06705b2.cif
_cod_data_source_block zhx-4148
_cod_original_cell_volume 3773.23(13)
_cod_database_code 7129553
_shelx_space_group_comment
;
The symmetry employed for this shelxl refinement is uniquely defined
by the following loop, which should always be used as a source of
symmetry information in preference to the above space-group names.
They are only intended as comments.
;
_reflns_odcompleteness_completeness 99.87
_reflns_odcompleteness_iscentric 1
_reflns_odcompleteness_theta 66.97
_olex2_refinement_description
;
1. Fixed Uiso
 At 1.2 times of:
  All C(H) groups
2.a Aromatic/amide H refined with riding coordinates:
 C009(H009), C00E(H00E), C00F(H00F), C00G(H00G), C00H(H00H), C00I(H00I),
 C00J(H00J), C00K(H00K), C00L(H00L), C00M(H00M), C00O(H00O), C00Q(H00Q),
 C00R(H00R), C00S(H00S), C00T(H00T)
;
_shelx_shelxl_version_number 2014/7
_olex2_date_sample_data_collection 2020-11-03
_olex2_submission_special_instructions 'No special instructions were received'
_oxdiff_exptl_absorpt_empirical_details
;
Empirical correction (ABSPACK) includes:
- Absorption correction using spherical harmonics
- Frame scaling
- Detector area scaling
;
_oxdiff_exptl_absorpt_empirical_full_max 1.617
_oxdiff_exptl_absorpt_empirical_full_min 0.723

loop_
_space_group_symop_operation_xyz
'x, y, z'
'-x+1/2, -y, z+1/2'
'-x, y+1/2, -z+1/2'
'x+1/2, -y+1/2, -z'
'-x, -y, -z'
'x-1/2, y, -z-1/2'
'x, -y-1/2, z-1/2'
'-x-1/2, y-1/2, z'

loop_
_atom_site_label
_atom_site_type_symbol
_atom_site_fract_x
_atom_site_fract_y
_atom_site_fract_z
_atom_site_U_iso_or_equiv
_atom_site_adp_type
_atom_site_occupancy
_atom_site_site_symmetry_order
_atom_site_calc_flag
_atom_site_refinement_flags_posn
_atom_site_refinement_flags_adp
_atom_site_refinement_flags_occupancy
_atom_site_disorder_assembly
_atom_site_disorder_group
F001 F 0.4536(2) 0.33820(6) 0.07638(7) 0.0721(4) Uani 1 1 d . . . . .
F002 F 0.3882(3) 0.43667(7) 0.01866(6) 0.0805(5) Uani 1 1 d . . . . .
N003 N 0.2951(2) 0.53999(6) 0.19418(7) 0.0422(4) Uani 1 1 d . . . . .
N004 N 0.2636(2) 0.64311(7) 0.37581(7) 0.0451(4) Uani 1 1 d . . . . .
N005 N 0.3691(2) 0.43468(6) 0.25584(7) 0.0416(4) Uani 1 1 d . . . . .
C006 C 0.1670(3) 0.69188(7) 0.35150(8) 0.0415(4) Uani 1 1 d . . . . .
C007 C 0.2981(2) 0.53834(7) 0.25248(8) 0.0379(4) Uani 1 1 d . . . . .
C008 C 0.3361(2) 0.48494(7) 0.28351(8) 0.0382(4) Uani 1 1 d . . . . .
C009 C 0.2720(2) 0.59091(7) 0.28398(8) 0.0407(4) Uani 1 1 d . . . . .
H009 H 0.2467 0.6254 0.2641 0.049 Uiso 1 1 calc R . . . .
C00A C 0.2834(2) 0.59149(7) 0.34318(8) 0.0401(4) Uani 1 1 d . . . . .
C00B C 0.3684(2) 0.43648(8) 0.19758(8) 0.0400(4) Uani 1 1 d . . . . .
C00C C 0.3323(2) 0.48945(8) 0.16644(8) 0.0412(4) Uani 1 1 d . . . . .
C00D C 0.3904(3) 0.65322(8) 0.42253(8) 0.0442(4) Uani 1 1 d . . . . .
C00E C 0.2514(3) 0.74633(8) 0.34794(9) 0.0491(5) Uani 1 1 d . . . . .
H00E H 0.3730 0.7514 0.3611 0.059 Uiso 1 1 calc R . . . .
C00F C -0.0141(3) 0.68501(9) 0.33204(9) 0.0511(5) Uani 1 1 d . . . . .
H00F H -0.0723 0.6488 0.3348 0.061 Uiso 1 1 calc R . . . .
C00G C 0.3401(3) 0.48684(8) 0.34511(8) 0.0440(4) Uani 1 1 d . . . . .
H00G H 0.3602 0.4526 0.3659 0.053 Uiso 1 1 calc R . . . .
C00H C 0.4089(3) 0.38457(8) 0.16594(9) 0.0477(5) Uani 1 1 d . . . . .
H00H H 0.4323 0.3497 0.1854 0.057 Uiso 1 1 calc R . . . .
C00I C 0.3150(3) 0.53785(8) 0.37398(8) 0.0437(4) Uani 1 1 d . . . . .
H00I H 0.3183 0.5381 0.4144 0.052 Uiso 1 1 calc R . . . .
C00J C 0.1543(3) 0.79322(9) 0.32470(10) 0.0549(5) Uani 1 1 d . . . . .
H00J H 0.2111 0.8297 0.3226 0.066 Uiso 1 1 calc R . . . .
C00K C 0.3368(3) 0.48894(9) 0.10468(9) 0.0517(5) Uani 1 1 d . . . . .
H00K H 0.3117 0.5228 0.0838 0.062 Uiso 1 1 calc R . . . .
C00L C 0.5754(3) 0.63600(10) 0.41859(10) 0.0566(5) Uani 1 1 d . . . . .
H00L H 0.6186 0.6176 0.3852 0.068 Uiso 1 1 calc R . . . .
C00M C 0.3279(3) 0.68111(9) 0.47212(9) 0.0546(5) Uani 1 1 d . . . . .
H00M H 0.2041 0.6930 0.4749 0.066 Uiso 1 1 calc R . . . .
C00N C 0.4131(3) 0.38638(9) 0.10778(9) 0.0516(5) Uani 1 1 d . . . . .
C00O C -0.0242(3) 0.78635(10) 0.30489(10) 0.0589(5) Uani 1 1 d . . . . .
H00O H -0.0883 0.8180 0.2892 0.071 Uiso 1 1 calc R . . . .
C00P C 0.3781(3) 0.43861(10) 0.07678(9) 0.0547(5) Uani 1 1 d . . . . .
C00Q C -0.1090(3) 0.73221(10) 0.30833(11) 0.0604(6) Uani 1 1 d . . . . .
H00Q H -0.2301 0.7274 0.2947 0.073 Uiso 1 1 calc R . . . .
C00R C 0.4487(4) 0.69130(12) 0.51742(11) 0.0696(7) Uani 1 1 d . . . . .
H00R H 0.4067 0.7104 0.5506 0.084 Uiso 1 1 calc R . . . .
C00S C 0.6952(3) 0.64620(12) 0.46442(13) 0.0725(7) Uani 1 1 d . . . . .
H00S H 0.8193 0.6346 0.4618 0.087 Uiso 1 1 calc R . . . .
C00T C 0.6321(4) 0.67330(12) 0.51380(12) 0.0757(7) Uani 1 1 d . . . . .
H00T H 0.7128 0.6795 0.5448 0.091 Uiso 1 1 calc R . . . .

loop_
_atom_site_aniso_label
_atom_site_aniso_U_11
_atom_site_aniso_U_22
_atom_site_aniso_U_33
_atom_site_aniso_U_23
_atom_site_aniso_U_13
_atom_site_aniso_U_12
F001 0.0828(9) 0.0629(8) 0.0705(9) -0.0272(6) -0.0053(7) 0.0200(7)
F002 0.1169(13) 0.0780(10) 0.0465(8) -0.0145(6) 0.0016(7) 0.0106(9)
N003 0.0462(8) 0.0371(7) 0.0433(8) -0.0007(6) -0.0012(6) 0.0006(6)
N004 0.0519(8) 0.0396(8) 0.0439(8) -0.0057(6) -0.0053(6) -0.0003(6)
N005 0.0395(7) 0.0370(7) 0.0482(9) 0.0004(6) 0.0006(6) -0.0020(6)
C006 0.0472(9) 0.0396(8) 0.0378(9) -0.0053(7) 0.0022(7) 0.0022(7)
C007 0.0361(7) 0.0370(8) 0.0407(9) 0.0002(7) -0.0015(6) -0.0030(6)
C008 0.0331(8) 0.0360(8) 0.0455(9) 0.0003(7) 0.0005(6) -0.0041(6)
C009 0.0453(9) 0.0344(8) 0.0425(10) 0.0004(7) -0.0009(7) -0.0007(7)
C00A 0.0389(8) 0.0373(8) 0.0440(9) -0.0038(7) -0.0016(7) -0.0046(6)
C00B 0.0327(7) 0.0395(9) 0.0479(10) -0.0040(7) 0.0012(7) -0.0012(6)
C00C 0.0375(8) 0.0404(9) 0.0456(10) -0.0036(7) 0.0002(7) -0.0010(7)
C00D 0.0487(9) 0.0397(9) 0.0443(10) -0.0034(7) -0.0037(7) -0.0036(7)
C00E 0.0501(10) 0.0448(10) 0.0525(11) -0.0053(8) 0.0021(8) -0.0026(8)
C00F 0.0479(10) 0.0470(10) 0.0584(12) -0.0045(9) -0.0012(8) -0.0026(8)
C00G 0.0478(9) 0.0387(9) 0.0456(10) 0.0062(7) -0.0017(7) -0.0026(7)
C00H 0.0419(9) 0.0419(9) 0.0593(12) -0.0063(8) -0.0022(8) 0.0031(7)
C00I 0.0478(9) 0.0441(9) 0.0392(9) 0.0005(7) -0.0010(7) -0.0034(7)
C00J 0.0652(12) 0.0401(9) 0.0593(12) -0.0014(8) 0.0083(9) -0.0003(9)
C00K 0.0606(11) 0.0495(10) 0.0449(11) -0.0023(8) -0.0010(8) 0.0022(9)
C00L 0.0512(10) 0.0571(12) 0.0614(13) -0.0152(10) -0.0021(9) 0.0003(9)
C00M 0.0576(11) 0.0565(11) 0.0498(11) -0.0094(9) 0.0013(9) 0.0005(9)
C00N 0.0458(9) 0.0530(11) 0.0561(12) -0.0175(9) -0.0009(8) 0.0059(8)
C00O 0.0650(12) 0.0514(11) 0.0602(13) 0.0005(9) 0.0051(10) 0.0158(10)
C00P 0.0577(11) 0.0608(12) 0.0456(11) -0.0106(9) -0.0018(8) 0.0016(9)
C00Q 0.0500(11) 0.0610(13) 0.0703(14) -0.0053(10) -0.0086(9) 0.0081(9)
C00R 0.0826(16) 0.0757(15) 0.0505(12) -0.0194(11) -0.0069(11) -0.0009(13)
C00S 0.0534(12) 0.0752(15) 0.0889(18) -0.0202(13) -0.0185(12) 0.0044(11)
C00T 0.0793(16) 0.0791(16) 0.0687(16) -0.0193(13) -0.0300(13) -0.0013(13)

loop_
_atom_type_symbol
_atom_type_description
_atom_type_scat_dispersion_real
_atom_type_scat_dispersion_imag
_atom_type_scat_source
C C 0.0181 0.0091 'International Tables Vol C Tables 4.2.6.8 and 6.1.1.4'
H H 0.0000 0.0000 'International Tables Vol C Tables 4.2.6.8 and 6.1.1.4'
F F 0.0727 0.0534 'International Tables Vol C Tables 4.2.6.8 and 6.1.1.4'
N N 0.0311 0.0180 'International Tables Vol C Tables 4.2.6.8 and 6.1.1.4'

loop_
_geom_angle_atom_site_label_1
_geom_angle_atom_site_label_2
_geom_angle_atom_site_label_3
_geom_angle
_geom_angle_site_symmetry_1
_geom_angle_site_symmetry_3
_geom_angle_publ_flag
C007 N003 C00C 116.54(15) . . ?
C006 N004 C00D 118.57(15) . . ?
C00A N004 C006 119.68(15) . . ?
C00A N004 C00D 118.30(15) . . ?
C008 N005 C00B 116.73(15) . . ?
C00E C006 N004 120.88(17) . . ?
C00F C006 N004 119.62(16) . . ?
C00F C006 C00E 119.50(18) . . ?
N003 C007 C008 121.51(15) . . ?
N003 C007 C009 119.08(15) . . ?
C009 C007 C008 119.35(16) . . ?
N005 C008 C007 121.75(16) . . ?
N005 C008 C00G 119.97(16) . . ?
C00G C008 C007 118.27(15) . . ?
C007 C009 H009 119.6 . . ?
C00A C009 C007 120.76(16) . . ?
C00A C009 H009 119.6 . . ?
N004 C00A C00I 117.98(16) . . ?
C009 C00A N004 122.37(16) . . ?
C009 C00A C00I 119.65(16) . . ?
N005 C00B C00C 121.85(15) . . ?
N005 C00B C00H 119.04(16) . . ?
C00H C00B C00C 119.09(18) . . ?
N003 C00C C00B 121.61(17) . . ?
N003 C00C C00K 119.06(17) . . ?
C00K C00C C00B 119.33(16) . . ?
C00L C00D N004 120.93(18) . . ?
C00M C00D N004 119.38(18) . . ?
C00M C00D C00L 119.69(19) . . ?
C006 C00E H00E 120.1 . . ?
C00J C00E C006 119.89(19) . . ?
C00J C00E H00E 120.1 . . ?
C006 C00F H00F 120.0 . . ?
C006 C00F C00Q 119.99(19) . . ?
C00Q C00F H00F 120.0 . . ?
C008 C00G H00G 119.5 . . ?
C00I C00G C008 120.94(16) . . ?
C00I C00G H00G 119.5 . . ?
C00B C00H H00H 120.3 . . ?
C00N C00H C00B 119.38(18) . . ?
C00N C00H H00H 120.3 . . ?
C00A C00I H00I 119.5 . . ?
C00G C00I C00A 120.95(17) . . ?
C00G C00I H00I 119.5 . . ?
C00E C00J H00J 119.7 . . ?
C00O C00J C00E 120.66(19) . . ?
C00O C00J H00J 119.7 . . ?
C00C C00K H00K 120.4 . . ?
C00P C00K C00C 119.18(19) . . ?
C00P C00K H00K 120.4 . . ?
C00D C00L H00L 120.1 . . ?
C00S C00L C00D 119.8(2) . . ?
C00S C00L H00L 120.1 . . ?
C00D C00M H00M 120.0 . . ?
C00R C00M C00D 120.0(2) . . ?
C00R C00M H00M 120.0 . . ?
F001 C00N C00P 117.21(19) . . ?
C00H C00N F001 121.00(19) . . ?
C00H C00N C00P 121.79(18) . . ?
C00J C00O H00O 120.2 . . ?
C00J C00O C00Q 119.7(2) . . ?
C00Q C00O H00O 120.2 . . ?
F002 C00P C00K 121.0(2) . . ?
F002 C00P C00N 117.80(18) . . ?
C00K C00P C00N 121.2(2) . . ?
C00F C00Q H00Q 119.9 . . ?
C00O C00Q C00F 120.3(2) . . ?
C00O C00Q H00Q 119.9 . . ?
C00M C00R H00R 119.9 . . ?
C00M C00R C00T 120.2(2) . . ?
C00T C00R H00R 119.9 . . ?
C00L C00S H00S 119.8 . . ?
C00T C00S C00L 120.3(2) . . ?
C00T C00S H00S 119.8 . . ?
C00R C00T H00T 120.0 . . ?
C00S C00T C00R 119.9(2) . . ?
C00S C00T H00T 120.0 . . ?

loop_
_geom_bond_atom_site_label_1
_geom_bond_atom_site_label_2
_geom_bond_distance
_geom_bond_site_symmetry_2
_geom_bond_publ_flag
F001 C00N 1.349(2) . ?
F002 C00P 1.341(2) . ?
N003 C007 1.343(2) . ?
N003 C00C 1.347(2) . ?
N004 C006 1.427(2) . ?
N004 C00A 1.406(2) . ?
N004 C00D 1.427(2) . ?
N005 C008 1.335(2) . ?
N005 C00B 1.342(2) . ?
C006 C00E 1.386(3) . ?
C006 C00F 1.382(3) . ?
C007 C008 1.440(2) . ?
C007 C009 1.416(2) . ?
C008 C00G 1.419(3) . ?
C009 H009 0.9300 . ?
C009 C00A 1.366(3) . ?
C00A C00I 1.435(3) . ?
C00B C00C 1.431(3) . ?
C00B C00H 1.422(2) . ?
C00C C00K 1.423(3) . ?
C00D C00L 1.386(3) . ?
C00D C00M 1.383(3) . ?
C00E H00E 0.9300 . ?
C00E C00J 1.386(3) . ?
C00F H00F 0.9300 . ?
C00F C00Q 1.387(3) . ?
C00G H00G 0.9300 . ?
C00G C00I 1.354(3) . ?
C00H H00H 0.9300 . ?
C00H C00N 1.340(3) . ?
C00I H00I 0.9300 . ?
C00J H00J 0.9300 . ?
C00J C00O 1.368(3) . ?
C00K H00K 0.9300 . ?
C00K C00P 1.350(3) . ?
C00L H00L 0.9300 . ?
C00L C00S 1.380(3) . ?
C00M H00M 0.9300 . ?
C00M C00R 1.376(3) . ?
C00N C00P 1.413(3) . ?
C00O H00O 0.9300 . ?
C00O C00Q 1.381(3) . ?
C00Q H00Q 0.9300 . ?
C00R H00R 0.9300 . ?
C00R C00T 1.380(4) . ?
C00S H00S 0.9300 . ?
C00S C00T 1.372(4) . ?
C00T H00T 0.9300 . ?
